data_7109965
loop_
_publ_author_name
'Nicolas Leblanc'
'Nicolas Mercier'
'Oksana Toma'
'Abdel Hadi Kassiba'
'Leokadiya Zorina'
'Pascale Auban-Senzier'
'Claude Pasquier'

_publ_section_title
;
 Unprecedented stacking of MV^2+^ dications and MV^.+^ radical cations in
 the mixed-valence viologen salt (MV)2(BF4)3 (MV = methylviologen)
;
_journal_name_full Chem.Commun.
_journal_page_first 10272
_journal_paper_doi 10.1039/c3cc45690k
_journal_volume 49
_journal_year 2013
_chemical_formula_moiety 'C12 H14 N2, 2(B F4)'
_chemical_formula_sum 'C12 H14 B2 F8 N2'
_chemical_formula_weight 359.87
_space_group_IT_number 14
_symmetry_cell_setting monoclinic
_symmetry_space_group_name_Hall '-P 2ybc'
_symmetry_space_group_name_H-M 'P 1 21/c 1'
_atom_sites_solution_hydrogens geom
_atom_sites_solution_primary direct
_atom_sites_solution_secondary difmap
_cell_angle_alpha 90.00
_cell_angle_beta 94.975(2)
_cell_angle_gamma 90.00
_cell_formula_units_Z 2
_cell_length_a 5.76040(10)
_cell_length_b 8.86460(10)
_cell_length_c 14.8902(2)
_cell_measurement_temperature 293(2)
_cell_volume 757.483(19)
_computing_cell_refinement 'Dirax/lsq (Duisenberg & Schreurs, 1989-2000)'
_computing_data_collection 'Collect (Nonius BV, 1997-2000)'
_computing_data_reduction 'EvalCCD (Duisenberg & Schreurs 1990-2000)'
_computing_molecular_graphics 'DIAMOND 3.1 (Crystal Impact GbR 2005)'
_computing_publication_material 'WinGX publication routines (Farrugia, 1999)'
_computing_structure_refinement 'SHELXL-97 (Sheldrick, 1997)'
_computing_structure_solution 'SHELXS-97 (Sheldrick, 1997)'
_diffrn_ambient_temperature 293(2)
_diffrn_detector_area_resol_mean 9
_diffrn_measured_fraction_theta_full 0.997
_diffrn_measured_fraction_theta_max 0.997
_diffrn_measurement_device '\k-geometry diffractometer'
_diffrn_measurement_device_type 'Bruker Nonius KappaCCD'
_diffrn_measurement_method 'combined \f and \w-scans'
_diffrn_radiation_monochromator 'horizontally mounted graphite crystal'
_diffrn_radiation_probe x-ray
_diffrn_radiation_source 'fine-focus sealed tube'
_diffrn_radiation_type MoK\a
_diffrn_radiation_wavelength 0.71073
_diffrn_reflns_av_R_equivalents 0.0505
_diffrn_reflns_av_sigmaI/netI 0.0738
_diffrn_reflns_limit_h_max 7
_diffrn_reflns_limit_h_min -6
_diffrn_reflns_limit_k_max 10
_diffrn_reflns_limit_k_min -11
_diffrn_reflns_limit_l_max 19
_diffrn_reflns_limit_l_min -19
_diffrn_reflns_number 6753
_diffrn_reflns_theta_full 27.52
_diffrn_reflns_theta_max 27.52
_diffrn_reflns_theta_min 3.55
_exptl_absorpt_coefficient_mu 0.161
_exptl_absorpt_correction_T_max 0.99
_exptl_absorpt_correction_T_min 0.97
_exptl_absorpt_correction_type multi-scan
_exptl_absorpt_process_details sadabs
_exptl_crystal_colour colorless
_exptl_crystal_density_diffrn 1.578
_exptl_crystal_density_method 'not measured'
_exptl_crystal_description block
_exptl_crystal_F_000 364
_exptl_crystal_size_max 0.24
_exptl_crystal_size_mid 0.10
_exptl_crystal_size_min 0.08
_refine_diff_density_max 0.281
_refine_diff_density_min -0.258
_refine_diff_density_rms 0.048
_refine_ls_extinction_method none
_refine_ls_goodness_of_fit_ref 1.004
_refine_ls_hydrogen_treatment constr
_refine_ls_matrix_type full
_refine_ls_number_parameters 110
_refine_ls_number_reflns 1749
_refine_ls_number_restraints 0
_refine_ls_restrained_S_all 1.004
_refine_ls_R_factor_all 0.1559
_refine_ls_R_factor_gt 0.0654
_refine_ls_shift/su_max 0.002
_refine_ls_shift/su_mean 0.000
_refine_ls_structure_factor_coef Fsqd
_refine_ls_weighting_details 'calc w=1/[\s^2^(Fo^2^)+(0.0645P)^2^+0.4546P] where P=(Fo^2^+2Fc^2^)/3'
_refine_ls_weighting_scheme calc
_refine_ls_wR_factor_gt 0.1363
_refine_ls_wR_factor_ref 0.1681
_reflns_number_gt 818
_reflns_number_total 1749
_reflns_threshold_expression >2\s(I)
_cod_data_source_file c3cc45690k.txt
_cod_data_source_block MV(BF4)2
_cod_original_sg_symbol_H-M 'P 21/c'
_cod_database_code 7109965

loop_
_symmetry_equiv_pos_as_xyz
'x, y, z'
'-x, y+1/2, -z+1/2'
'-x, -y, -z'
'x, -y-1/2, z-1/2'

loop_
_atom_site_label
_atom_site_type_symbol
_atom_site_fract_x
_atom_site_fract_y
_atom_site_fract_z
_atom_site_U_iso_or_equiv
_atom_site_adp_type
_atom_site_occupancy
_atom_site_symmetry_multiplicity
_atom_site_calc_flag
_atom_site_refinement_flags
N1 N 0.5388(4) 0.2603(3) 0.42391(16) 0.0427(7) Uani 1 1 d .
C1 C 0.3473(6) 0.1579(4) 0.3917(2) 0.0592(10) Uani 1 1 d .
H1A H 0.2418 0.2098 0.3488 0.089 Uiso 1 1 calc R
H1B H 0.2654 0.1258 0.4418 0.089 Uiso 1 1 calc R
H1C H 0.4102 0.0714 0.3635 0.089 Uiso 1 1 calc R
C2 C 0.5933(6) 0.2809(4) 0.5124(2) 0.0536(9) Uani 1 1 d .
H2 H 0.5083 0.2306 0.5535 0.064 Uiso 1 1 calc R
C3 C 0.7710(6) 0.3742(4) 0.54338(19) 0.0509(9) Uani 1 1 d .
H3 H 0.8047 0.3872 0.6051 0.061 Uiso 1 1 calc R
C4 C 0.9015(5) 0.4496(3) 0.48391(17) 0.0377(7) Uani 1 1 d .
C5 C 0.8396(6) 0.4264(4) 0.39260(19) 0.0468(8) Uani 1 1 d .
H5 H 0.9218 0.4756 0.3502 0.056 Uiso 1 1 calc R
C6 C 0.6605(6) 0.3328(4) 0.3644(2) 0.0496(9) Uani 1 1 d .
H6 H 0.6220 0.3189 0.3030 0.060 Uiso 1 1 calc R
B1 B 0.8510(7) -0.0940(5) 0.3248(2) 0.0487(10) Uani 1 1 d .
F3 F 1.0785(4) -0.1245(3) 0.31241(14) 0.0805(8) Uani 1 1 d .
F4 F 0.7221(5) -0.2249(3) 0.32444(16) 0.0940(9) Uani 1 1 d .
F1 F 0.8351(4) -0.0238(3) 0.40657(14) 0.0893(9) Uani 1 1 d .
F2 F 0.7575(4) -0.0032(3) 0.25592(13) 0.0838(8) Uani 1 1 d .

loop_
_atom_site_aniso_label
_atom_site_aniso_U_11
_atom_site_aniso_U_22
_atom_site_aniso_U_33
_atom_site_aniso_U_23
_atom_site_aniso_U_13
_atom_site_aniso_U_12
N1 0.0448(15) 0.0399(16) 0.0441(15) 0.0015(11) 0.0087(12) 0.0086(12)
C1 0.051(2) 0.063(3) 0.063(2) 0.0004(18) 0.0053(17) -0.0057(19)
C2 0.071(2) 0.054(2) 0.0380(18) 0.0082(15) 0.0162(16) -0.001(2)
C3 0.069(2) 0.055(2) 0.0292(15) 0.0061(14) 0.0072(15) -0.006(2)
C4 0.0473(17) 0.0368(18) 0.0298(15) 0.0024(12) 0.0082(12) 0.0130(14)
C5 0.051(2) 0.059(2) 0.0319(17) 0.0047(14) 0.0123(14) 0.0006(18)
C6 0.052(2) 0.064(2) 0.0338(16) 0.0021(15) 0.0089(15) 0.0013(18)
B1 0.048(2) 0.060(3) 0.038(2) 0.0028(18) 0.0088(16) 0.002(2)
F3 0.0607(14) 0.114(2) 0.0690(14) 0.0154(12) 0.0193(10) 0.0189(14)
F4 0.113(2) 0.0811(17) 0.0901(17) 0.0022(13) 0.0224(14) -0.0381(16)
F1 0.0974(18) 0.120(2) 0.0517(12) -0.0249(12) 0.0112(11) 0.0081(15)
F2 0.0879(16) 0.1015(19) 0.0629(13) 0.0324(12) 0.0115(12) 0.0214(14)

loop_
_atom_type_symbol
_atom_type_description
_atom_type_scat_dispersion_real
_atom_type_scat_dispersion_imag
_atom_type_scat_source
C C 0.0033 0.0016 'International Tables Vol C Tables 4.2.6.8 and 6.1.1.4'
H H 0.0000 0.0000 'International Tables Vol C Tables 4.2.6.8 and 6.1.1.4'
N N 0.0061 0.0033 'International Tables Vol C Tables 4.2.6.8 and 6.1.1.4'
F F 0.0171 0.0103 'International Tables Vol C Tables 4.2.6.8 and 6.1.1.4'
B B 0.0013 0.0007 'International Tables Vol C Tables 4.2.6.8 and 6.1.1.4'

loop_
_geom_angle_atom_site_label_1
_geom_angle_atom_site_label_2
_geom_angle_atom_site_label_3
_geom_angle
_geom_angle_site_symmetry_3
C2 N1 C6 119.6(3) .
C2 N1 C1 120.5(3) .
C6 N1 C1 119.9(3) .
N1 C2 C3 121.3(3) .
C2 C3 C4 120.7(3) .
C3 C4 C5 116.6(3) .
C3 C4 C4 121.7(3) 3_766
C5 C4 C4 121.8(3) 3_766
C6 C5 C4 121.0(3) .
N1 C6 C5 120.9(3) .
F3 B1 F2 109.5(3) .
F3 B1 F1 110.3(3) .
F2 B1 F1 110.1(3) .
F3 B1 F4 110.8(3) .
F2 B1 F4 108.3(3) .
F1 B1 F4 107.8(3) .

loop_
_geom_bond_atom_site_label_1
_geom_bond_atom_site_label_2
_geom_bond_distance
_geom_bond_site_symmetry_2
N1 C2 1.340(4) .
N1 C6 1.341(4) .
N1 C1 1.476(4) .
C2 C3 1.365(5) .
C3 C4 1.383(4) .
C4 C5 1.391(4) .
C4 C4 1.491(6) 3_766
C5 C6 1.362(5) .
B1 F3 1.366(4) .
B1 F2 1.376(4) .
B1 F1 1.378(4) .
B1 F4 1.378(5) .
